data_1570100
loop_
_publ_author_name
'Michailidis, Melina'
'Bonitatibus Jr, Peter J.'

_publ_section_title
;
 1-Methyl-3-(naphthalen-2-yl)cyclopentadiene
;
_journal_coeditor_code ZL4062
_journal_issue 10
_journal_name_full IUCrData
_journal_paper_doi 10.1107/S2414314623008568
_journal_volume 8
_journal_year 2023
_chemical_formula_iupac 'C16 H14'
_chemical_formula_moiety 'C16 H14'
_chemical_formula_sum 'C16 H14'
_chemical_formula_weight 206.27
_chemical_name_common
;
1-Methyl-3-(2-naphthyl)cyclopentadiene
;
_chemical_name_systematic
;
1-Methyl-3-(naphthalen-2-yl)cyclopentadiene
;
_space_group_crystal_system orthorhombic
_space_group_IT_number 61
_space_group_name_Hall '-P 2ac 2ab'
_space_group_name_H-M_alt 'P b c a'
_atom_sites_solution_hydrogens geom
_atom_sites_solution_primary dual
_audit_creation_method
;
Olex2 1.5-ac5-021
(compiled 2022.02.15 svn.rf212a0ae for Rigaku Oxford Diffraction, GUI svn.r6439)
;
_cell_angle_alpha 90
_cell_angle_beta 90
_cell_angle_gamma 90
_cell_formula_units_Z 8
_cell_length_a 15.1769(4)
_cell_length_b 5.8576(2)
_cell_length_c 25.2717(7)
_cell_measurement_reflns_used 4778
_cell_measurement_temperature 108(3)
_cell_measurement_theta_max 76.0270
_cell_measurement_theta_min 3.4880
_cell_volume 2246.66(12)
_computing_cell_refinement
;
CrysAlisPro 1.171.42.80a (Rigaku OD, 2023)
;
_computing_data_collection
;
CrysAlisPro 1.171.42.80a (Rigaku OD, 2023)
;
_computing_data_reduction
;
CrysAlisPro 1.171.42.80a (Rigaku OD, 2023)
;
_computing_molecular_graphics
;
Olex2 1.5-ac5-021 (Dolomanov <i>et al.</i>,  2009)
;
_computing_publication_material
;
Olex2 1.5-ac5-021 (Dolomanov <i>et al.</i>,  2009)
;
_computing_structure_refinement
;
<i>SHELXL2016/6</i> (Sheldrick, 2015b)
;
_computing_structure_solution
;
<i>SHELXT2014/5</i> (Sheldrick, 2015a)
;
_diffrn_ambient_temperature 108(3)
_diffrn_detector 'Hybrid Pixel Array Detector'
_diffrn_detector_area_resol_mean 10.0000
_diffrn_measured_fraction_theta_full 0.989
_diffrn_measured_fraction_theta_max 0.987
_diffrn_measurement_device 'four-circle diffractometer'
_diffrn_measurement_device_type 'XtaLAB Synergy, Dualflex, HyPix'
_diffrn_measurement_method '\w scans'
_diffrn_radiation_monochromator mirror
_diffrn_radiation_probe x-ray
_diffrn_radiation_type 'Cu K\a'
_diffrn_radiation_wavelength 1.54184
_diffrn_reflns_av_R_equivalents 0.0522
_diffrn_reflns_av_unetI/netI 0.0422
_diffrn_reflns_limit_h_max 17
_diffrn_reflns_limit_h_min -18
_diffrn_reflns_limit_k_max 5
_diffrn_reflns_limit_k_min -7
_diffrn_reflns_limit_l_max 18
_diffrn_reflns_limit_l_min -30
_diffrn_reflns_number 8233
_diffrn_reflns_theta_full 67.684
_diffrn_reflns_theta_max 68.488
_diffrn_reflns_theta_min 3.498
_diffrn_source 'micro-focus sealed X-ray tube'
_exptl_absorpt_coefficient_mu 0.515
_exptl_absorpt_correction_T_max 1.000
_exptl_absorpt_correction_T_min 0.892
_exptl_absorpt_correction_type gaussian
_exptl_absorpt_process_details
;
(CrysAlisPro; Rigaku OD, 2023)
;
_exptl_crystal_colour 'clear light colourless'
_exptl_crystal_density_diffrn 1.220
_exptl_crystal_description block
_exptl_crystal_F_000 880
_exptl_crystal_size_max 0.12
_exptl_crystal_size_mid 0.072
_exptl_crystal_size_min 0.049
_refine_diff_density_max 0.239
_refine_diff_density_min -0.212
_refine_ls_extinction_method none
_refine_ls_goodness_of_fit_ref 1.057
_refine_ls_hydrogen_treatment constr
_refine_ls_matrix_type full
_refine_ls_number_parameters 146
_refine_ls_number_reflns 2043
_refine_ls_number_restraints 0
_refine_ls_restrained_S_all 1.057
_refine_ls_R_factor_all 0.0612
_refine_ls_R_factor_gt 0.0536
_refine_ls_shift/su_max 0.001
_refine_ls_shift/su_mean 0.000
_refine_ls_structure_factor_coef Fsqd
_refine_ls_weighting_details 'w=1/[\s^2^(Fo^2^)+(0.0670P)^2^+1.5617P] where P=(Fo^2^+2Fc^2^)/3'
_refine_ls_weighting_scheme calc
_refine_ls_wR_factor_gt 0.1357
_refine_ls_wR_factor_ref 0.1411
_reflns_number_gt 1781
_reflns_number_total 2043
_reflns_threshold_expression 'I > 2\s(I)'
_cod_data_source_file zl4062.cif
_cod_data_source_block I
_cod_database_code 1570100
_shelx_space_group_comment
;
The symmetry employed for this shelxl refinement is uniquely defined
by the following loop, which should always be used as a source of
symmetry information in preference to the above space-group names.
They are only intended as comments.
;
_shelx_estimated_absorpt_t_min 0.941
_shelx_estimated_absorpt_t_max 0.975

loop_
_space_group_symop_operation_xyz
'x, y, z'
'-x+1/2, -y, z+1/2'
'-x, y+1/2, -z+1/2'
'x+1/2, -y+1/2, -z'
'-x, -y, -z'
'x-1/2, y, -z-1/2'
'x, -y-1/2, z-1/2'
'-x-1/2, y-1/2, z'

loop_
_atom_site_type_symbol
_atom_site_label
_atom_site_fract_x
_atom_site_fract_y
_atom_site_fract_z
_atom_site_U_iso_or_equiv
_atom_site_adp_type
_atom_site_calc_flag
_atom_site_occupancy
_atom_site_disorder_assembly
_atom_site_disorder_group
C C1 0.33584(11) 0.4499(3) 0.83770(7) 0.0231(4) Uani d 1 . .
H H1 0.304514 0.310583 0.833690 0.028 Uiso calc 1 . .
C C2 0.35225(11) 0.5625(3) 0.88793(7) 0.0246(4) Uani d 1 . .
C C3 0.39827(12) 0.7593(3) 0.87825(7) 0.0266(4) Uani d 1 . .
H H3 0.416965 0.865805 0.904289 0.032 Uiso calc 1 . .
C C4 0.41436(11) 0.7795(3) 0.81995(7) 0.0250(4) Uani d 1 . .
H H4A 0.387308 0.920341 0.805653 0.030 Uiso calc 1 . .
H H4B 0.478272 0.781264 0.812124 0.030 Uiso calc 1 . .
C C5 0.37161(10) 0.5719(3) 0.79708(7) 0.0212(4) Uani d 1 . .
C C6 0.37066(10) 0.5194(3) 0.74040(6) 0.0206(4) Uani d 1 . .
C C7 0.33159(10) 0.3124(3) 0.72152(7) 0.0221(4) Uani d 1 . .
H H7 0.307475 0.207164 0.746172 0.027 Uiso calc 1 . .
C C8 0.32835(11) 0.2636(3) 0.66883(7) 0.0233(4) Uani d 1 . .
H H8 0.301906 0.124974 0.657483 0.028 Uiso calc 1 . .
C C9 0.36362(10) 0.4153(3) 0.63058(7) 0.0219(4) Uani d 1 . .
C C10 0.36012(12) 0.3717(3) 0.57556(7) 0.0274(4) Uani d 1 . .
H H10 0.332560 0.236549 0.563016 0.033 Uiso calc 1 . .
C C11 0.39603(13) 0.5223(3) 0.54022(7) 0.0311(4) Uani d 1 . .
H H11 0.393374 0.490849 0.503378 0.037 Uiso calc 1 . .
C C12 0.43706(12) 0.7242(3) 0.55830(7) 0.0292(4) Uani d 1 . .
H H12 0.462141 0.827380 0.533505 0.035 Uiso calc 1 . .
C C13 0.44094(11) 0.7723(3) 0.61096(7) 0.0245(4) Uani d 1 . .
H H13 0.468654 0.908877 0.622521 0.029 Uiso calc 1 . .
C C14 0.40416(10) 0.6212(3) 0.64870(7) 0.0207(4) Uani d 1 . .
C C15 0.40649(10) 0.6670(3) 0.70371(6) 0.0207(4) Uani d 1 . .
H H15 0.433592 0.803662 0.715715 0.025 Uiso calc 1 . .
C C16 0.32435(13) 0.4703(3) 0.93989(7) 0.0311(5) Uani d 1 . .
H H16A 0.260298 0.449195 0.940060 0.047 Uiso calc 1 . .
H H16B 0.340994 0.577529 0.967929 0.047 Uiso calc 1 . .
H H16C 0.353315 0.323142 0.946051 0.047 Uiso calc 1 . .

loop_
_atom_site_aniso_label
_atom_site_aniso_U_11
_atom_site_aniso_U_22
_atom_site_aniso_U_33
_atom_site_aniso_U_12
_atom_site_aniso_U_13
_atom_site_aniso_U_23
C1 0.0203(8) 0.0213(9) 0.0278(9) 0.0000(7) -0.0002(6) -0.0007(7)
C2 0.0210(8) 0.0266(9) 0.0261(9) 0.0042(7) -0.0015(6) 0.0005(7)
C3 0.0263(9) 0.0281(9) 0.0256(9) -0.0008(7) -0.0020(7) -0.0027(8)
C4 0.0245(9) 0.0230(9) 0.0275(9) -0.0030(7) 0.0004(7) -0.0011(7)
C5 0.0152(8) 0.0210(9) 0.0274(9) 0.0034(6) -0.0005(6) 0.0007(7)
C6 0.0146(8) 0.0211(8) 0.0263(9) 0.0041(6) -0.0005(6) -0.0007(7)
C7 0.0172(8) 0.0205(9) 0.0288(9) 0.0005(6) 0.0010(6) 0.0029(7)
C8 0.0186(8) 0.0199(9) 0.0315(9) -0.0003(7) -0.0025(7) -0.0017(7)
C9 0.0179(8) 0.0205(9) 0.0273(9) 0.0038(7) -0.0021(6) -0.0004(7)
C10 0.0269(9) 0.0257(9) 0.0298(9) 0.0013(7) -0.0047(7) -0.0039(8)
C11 0.0364(10) 0.0344(10) 0.0226(8) 0.0041(8) -0.0034(7) -0.0013(8)
C12 0.0298(10) 0.0303(10) 0.0274(9) 0.0016(8) 0.0010(7) 0.0061(8)
C13 0.0218(8) 0.0224(9) 0.0292(9) 0.0004(7) 0.0007(7) 0.0023(7)
C14 0.0159(8) 0.0187(8) 0.0274(9) 0.0034(6) -0.0005(6) -0.0005(7)
C15 0.0171(8) 0.0179(8) 0.0269(8) 0.0004(6) -0.0005(6) -0.0018(7)
C16 0.0362(10) 0.0320(10) 0.0251(9) -0.0010(8) -0.0004(7) 0.0013(8)

loop_
_atom_type_symbol
_atom_type_description
_atom_type_scat_dispersion_real
_atom_type_scat_dispersion_imag
_atom_type_scat_source
C C 0.0181 0.0091 'International Tables Vol C Tables 4.2.6.8 and 6.1.1.4'
H H 0.0000 0.0000 'International Tables Vol C Tables 4.2.6.8 and 6.1.1.4'

loop_
_exptl_crystal_face_index_h
_exptl_crystal_face_index_k
_exptl_crystal_face_index_l
_exptl_crystal_face_perp_dist
1 0 -16 0.0234
-1 0 16 0.0259
1 -3 8 0.0238
-1 3 -7 0.0684
10 0 -4 0.0157
-9 0 5 0.0336
-2 4 3 0.0747
2 -3 -11 0.0366
-9 0 5 0.0311
-6 -2 -10 0.0312
-2 1 15 0.0456

loop_
_geom_angle_atom_site_label_1
_geom_angle_atom_site_label_2
_geom_angle_atom_site_label_3
_geom_angle_site_symmetry_1
_geom_angle_site_symmetry_3
_geom_angle
_geom_angle_publ_flag
C2 C1 H1 . . 124.7 ?
C5 C1 H1 . . 124.7 ?
C5 C1 C2 . . 110.60(16) ?
C1 C2 C16 . . 124.06(17) ?
C3 C2 C1 . . 108.27(15) ?
C3 C2 C16 . . 127.66(17) ?
C2 C3 H3 . . 125.5 ?
C2 C3 C4 . . 108.97(15) ?
C4 C3 H3 . . 125.5 ?
C3 C4 H4A . . 110.9 ?
C3 C4 H4B . . 110.9 ?
H4A C4 H4B . . 108.9 ?
C5 C4 C3 . . 104.22(14) ?
C5 C4 H4A . . 110.9 ?
C5 C4 H4B . . 110.9 ?
C1 C5 C4 . . 107.94(15) ?
C1 C5 C6 . . 128.47(16) ?
C6 C5 C4 . . 123.59(15) ?
C7 C6 C5 . . 120.52(15) ?
C15 C6 C5 . . 121.47(15) ?
C15 C6 C7 . . 118.01(15) ?
C6 C7 H7 . . 119.4 ?
C8 C7 C6 . . 121.24(16) ?
C8 C7 H7 . . 119.4 ?
C7 C8 H8 . . 119.3 ?
C7 C8 C9 . . 121.38(16) ?
C9 C8 H8 . . 119.3 ?
C8 C9 C14 . . 118.23(15) ?
C10 C9 C8 . . 122.86(16) ?
C10 C9 C14 . . 118.91(16) ?
C9 C10 H10 . . 119.7 ?
C11 C10 C9 . . 120.68(17) ?
C11 C10 H10 . . 119.7 ?
C10 C11 H11 . . 119.9 ?
C10 C11 C12 . . 120.28(17) ?
C12 C11 H11 . . 119.9 ?
C11 C12 H12 . . 119.7 ?
C13 C12 C11 . . 120.54(17) ?
C13 C12 H12 . . 119.7 ?
C12 C13 H13 . . 119.6 ?
C12 C13 C14 . . 120.81(17) ?
C14 C13 H13 . . 119.6 ?
C13 C14 C9 . . 118.78(15) ?
C13 C14 C15 . . 122.21(16) ?
C15 C14 C9 . . 119.01(15) ?
C6 C15 C14 . . 122.11(16) ?
C6 C15 H15 . . 118.9 ?
C14 C15 H15 . . 118.9 ?
C2 C16 H16A . . 109.5 ?
C2 C16 H16B . . 109.5 ?
C2 C16 H16C . . 109.5 ?
H16A C16 H16B . . 109.5 ?
H16A C16 H16C . . 109.5 ?
H16B C16 H16C . . 109.5 ?

loop_
_geom_bond_atom_site_label_1
_geom_bond_atom_site_label_2
_geom_bond_site_symmetry_2
_geom_bond_distance
_geom_bond_publ_flag
C1 H1 . 0.9500 ?
C1 C2 . 1.452(2) ?
C1 C5 . 1.364(2) ?
C2 C3 . 1.370(3) ?
C2 C16 . 1.482(2) ?
C3 H3 . 0.9500 ?
C3 C4 . 1.498(2) ?
C4 H4A . 0.9900 ?
C4 H4B . 0.9900 ?
C4 C5 . 1.494(2) ?
C5 C6 . 1.465(2) ?
C6 C7 . 1.432(2) ?
C6 C15 . 1.379(2) ?
C7 H7 . 0.9500 ?
C7 C8 . 1.363(2) ?
C8 H8 . 0.9500 ?
C8 C9 . 1.418(2) ?
C9 C10 . 1.415(2) ?
C9 C14 . 1.429(2) ?
C10 H10 . 0.9500 ?
C10 C11 . 1.368(3) ?
C11 H11 . 0.9500 ?
C11 C12 . 1.413(3) ?
C12 H12 . 0.9500 ?
C12 C13 . 1.362(2) ?
C13 H13 . 0.9500 ?
C13 C14 . 1.416(2) ?
C14 C15 . 1.416(2) ?
C15 H15 . 0.9500 ?
C16 H16A . 0.9800 ?
C16 H16B . 0.9800 ?
C16 H16C . 0.9800 ?
